data_4341891
loop_
_publ_author_name
'Park, Jesse G.'
'Jeon, Ie-Rang'
'Harris, T. David'

_publ_section_title
;
 Electronic Effects of Ligand Substitution on Spin Crossover in a Series
 of Diiminoquinonoid-Bridged Fe(II)2 Complexes.
;
_journal_issue 1
_journal_name_full 'Inorganic chemistry'
_journal_page_first 359
_journal_page_last 369
_journal_paper_doi 10.1021/ic5025586
_journal_volume 54
_journal_year 2015
_chemical_formula_moiety '2(C32 H12 B F24), C54 H46 Cl2 Fe2 N10 O2, C4 O'
_chemical_formula_sum 'C128 H92 B2 Cl2 F48 Fe2 N10 O3'
_chemical_formula_weight 2934.33
_chemical_name_systematic
;
 ?
;
_space_group_crystal_system triclinic
_space_group_IT_number 2
_space_group_name_Hall '-P 1'
_space_group_name_H-M_alt 'P -1'
_symmetry_space_group_name_Hall '-P 1'
_symmetry_space_group_name_H-M 'P -1'
_atom_sites_solution_hydrogens geom
_atom_sites_solution_primary dual
_audit_creation_date 2014-10-02
_audit_creation_method
;
Olex2 1.2
(compiled 2014.02.28 svn.r2899 for OlexSys, GUI svn.r4781)
;
_cell_angle_alpha 85.809(3)
_cell_angle_beta 76.479(3)
_cell_angle_gamma 77.825(3)
_cell_formula_units_Z 1
_cell_length_a 12.2621(8)
_cell_length_b 16.8244(11)
_cell_length_c 17.6098(10)
_cell_measurement_reflns_used 9996
_cell_measurement_temperature 100(2)
_cell_measurement_theta_max 29.12
_cell_measurement_theta_min 2.71
_cell_volume 3451.7(4)
_computing_cell_refinement 'SAINT v8.27A (Bruker, 2012)'
_computing_data_reduction 'SAINT v8.27A (Bruker, 2012)'
_computing_molecular_graphics 'Olex2 (Dolomanov et al., 2009)'
_computing_publication_material 'Olex2 (Dolomanov et al., 2009)'
_computing_structure_refinement 'ShelXL (Sheldrick, 2008)'
_computing_structure_solution 'XM (Sheldrick, 2008)'
_diffrn_ambient_temperature 100.03
_diffrn_detector 'Bruker APEX2 area detector'
_diffrn_detector_area_resol_mean 7.9
_diffrn_detector_type 'CCD area detector'
_diffrn_measured_fraction_theta_full 0.983
_diffrn_measured_fraction_theta_max 0.979
_diffrn_measurement_device 'three-circle diffractometer'
_diffrn_measurement_device_type 'Bruker APEX-II CCD'
_diffrn_measurement_method '\f and \w scans'
_diffrn_radiation_monochromator graphite
_diffrn_radiation_probe x-ray
_diffrn_radiation_type MoK\a
_diffrn_radiation_wavelength 0.71073
_diffrn_reflns_av_R_equivalents 0.1159
_diffrn_reflns_av_unetI/netI 0.1480
_diffrn_reflns_Laue_measured_fraction_full 0.983
_diffrn_reflns_Laue_measured_fraction_max 0.979
_diffrn_reflns_limit_h_max 15
_diffrn_reflns_limit_h_min -16
_diffrn_reflns_limit_k_max 22
_diffrn_reflns_limit_k_min -22
_diffrn_reflns_limit_l_max 23
_diffrn_reflns_limit_l_min -23
_diffrn_reflns_number 57782
_diffrn_reflns_point_group_measured_fraction_full 0.983
_diffrn_reflns_point_group_measured_fraction_max 0.979
_diffrn_reflns_theta_full 26.000
_diffrn_reflns_theta_max 28.699
_diffrn_reflns_theta_min 1.190
_diffrn_source 'microfocus sealed X-ray tube'
_diffrn_source_type 'Incoatec I\ms'
_diffrn_standards_number 0
_exptl_absorpt_coefficient_mu 0.366
_exptl_absorpt_correction_T_max 0.7146
_exptl_absorpt_correction_T_min 0.6253
_exptl_absorpt_correction_type empirical
_exptl_absorpt_process_details
;
SADABS-2012/1 (Bruker,2012) was used for absorption correction.
wR2(int) was 0.1299 before and 0.1074 after correction.
The Ratio of minimum to maximum transmission is 0.8750.
The \l/2 correction factor is 0.0015.
;
_exptl_crystal_colour 'clear greenish brown'
_exptl_crystal_colour_lustre clear
_exptl_crystal_colour_modifier greenish
_exptl_crystal_colour_primary brown
_exptl_crystal_density_diffrn 1.412
_exptl_crystal_description block
_exptl_crystal_F_000 1482
_exptl_crystal_size_max 0.352
_exptl_crystal_size_mid 0.145
_exptl_crystal_size_min 0.132
_refine_diff_density_max 1.457
_refine_diff_density_min -0.835
_refine_diff_density_rms 0.170
_refine_ls_extinction_method none
_refine_ls_goodness_of_fit_ref 1.029
_refine_ls_hydrogen_treatment constr
_refine_ls_matrix_type full
_refine_ls_number_parameters 896
_refine_ls_number_reflns 17460
_refine_ls_number_restraints 1728
_refine_ls_restrained_S_all 0.988
_refine_ls_R_factor_all 0.1662
_refine_ls_R_factor_gt 0.0995
_refine_ls_shift/su_max 0.000
_refine_ls_shift/su_mean 0.000
_refine_ls_structure_factor_coef Fsqd
_refine_ls_weighting_details 'w=1/[\s^2^(Fo^2^)+(0.1651P)^2^] where P=(Fo^2^+2Fc^2^)/3'
_refine_ls_weighting_scheme calc
_refine_ls_wR_factor_gt 0.2573
_refine_ls_wR_factor_ref 0.2850
_reflns_Friedel_coverage 0.000
_reflns_number_gt 9720
_reflns_number_total 17460
_reflns_threshold_expression 'I > 2\s(I)'
_cod_data_source_file ic5025586_si_002.cif
_cod_data_source_block compound_3_100k
_cod_depositor_comments 'Adding full bibliography for 4341887--4341894.cif.'
_cod_database_code 4341891
_shelxl_version_number 2013-4
_shelx_space_group_comment
;
The symmetry employed for this shelxl refinement is uniquely defined
by the following loop, which should always be used as a source of
symmetry information in preference to the above space-group names.
They are only intended as comments.
;
_olex2_refinement_description
;
1. Others
 Fixed Sof: O2(0.5) C1B(0.5) C1C(0.5) C1D(0.5) C1E(0.5)
 Fixed Uiso: H2(0.025) H4(0.028) H6(0.029) H8(0.035) H10(0.046) H12(0.037)
 H14(0.03) H15(0.04) H17(0.049) H18(0.028) H20(0.026) H21(0.033) H30A(0.04)
 H30B(0.04) H32(0.036) H33(0.04) H34(0.042) H35(0.035) H42A(0.054) H42B(0.054)
 H43A(0.075) H43B(0.075) H45(0.059) H46(0.053) H47(0.04) H48(0.036) H49(0.06)
 H52(0.03) H79(0.046) H80(0.045) H81(0.062) H1O(0.057) H1P(0.057) H1Q(0.057)
 H1R(0.057) H0AA(0.057) H1AA(0.057) H2AA(0.057) H3AA(0.057)
 Fixed X: H2(0.6137) H4(0.2754) H6(0.4321) H8(0.5087) H10(0.6101) H12(0.7647)
 H14(0.7922) H15(0.6244) H17(0.7799) H18(0.8983) H20(0.6436) H21(0.972)
 H30A(1.2206) H30B(1.1918) H32(1.0397) H33(0.842) H34(0.7445) H35(0.8471)
 H42A(1.3734) H42B(1.3657) H43A(1.306) H43B(1.357) H45(1.2772) H46(1.1627)
 H47(0.9992) H48(0.673) H49(0.4754) H52(0.7072) H79(1.0207) H80(0.5083)
 H81(0.3925) H1O(1.049) H1P(1.408) H1Q(1.1436) H1R(1.3218) H0AA(1.3468)
 H1AA(1.2234) H2AA(1.0454) H3AA(0.9893)
 Fixed Y: H2(0.4402) H4(0.4884) H6(0.2627) H8(0.2805) H10(0.0619) H12(0.1135)
 H14(0.3257) H15(0.1414) H17(0.1669) H18(0.2459) H20(0.4003) H21(0.4041)
 H30A(0.1728) H30B(0.1403) H32(0.1432) H33(0.1842) H34(0.2833) H35(0.3389)
 H42A(0.2464) H42B(0.1594) H43A(0.267) H43B(0.3125) H45(0.3992) H46(0.5287)
 H47(0.4994) H48(0.5472) H49(0.5723) H52(0.6663) H79(0.5783) H80(0.6906)
 H81(0.6429) H1O(0.2501) H1P(0.1047) H1Q(0.1551) H1R(0.0779) H0AA(0.0911)
 H1AA(0.0771) H2AA(0.1618) H3AA(0.2677)
 Fixed Z: H2(0.1789) H4(0.2802) H6(0.2058) H8(0.0533) H10(-0.0501) H12(0.1144)
 H14(0.2368) H15(0.2477) H17(0.421) H18(0.1123) H20(0.0388) H21(-0.0684) H30A(-
 0.2048) H30B(-0.2794) H32(-0.1174) H33(-0.0769) H34(-0.1525) H35(-0.2626)
 H42A(-0.3908) H42B(-0.3485) H43A(-0.2077) H43B(-0.2869) H45(-0.137) H46(-
 0.1106) H47(-0.2757) H48(-0.6191) H49(-0.5716) H52(-0.4378) H79(-0.1799) H80(-
 0.3896) H81(-0.4556) H1O(-0.491) H1P(-0.4709) H1Q(-0.5818) H1R(-0.5744) H0AA(-
 0.487) H1AA(-0.5614) H2AA(-0.5473) H3AA(-0.4549)
;
_olex2_computing_structure_refinement_long 'ShelXL (Sheldrick, 2008)'
_olex2_submission_special_instructions 'No special instructions were received'

loop_
_space_group_symop_operation_xyz
'x, y, z'
'-x, -y, -z'

loop_
_atom_site_label
_atom_site_type_symbol
_atom_site_fract_x
_atom_site_fract_y
_atom_site_fract_z
_atom_site_U_iso_or_equiv
_atom_site_adp_type
_atom_site_occupancy
_atom_site_site_symmetry_order
_atom_site_calc_flag
_atom_site_refinement_flags_posn
_atom_site_refinement_flags_adp
_atom_site_refinement_flags_occupancy
_atom_site_disorder_assembly
_atom_site_disorder_group
F1 F 0.8207(3) 0.4782(3) -0.14454(19) 0.0752(12) Uani 1 1 d . U . . .
F1A F 0.7608(7) 0.5492(3) -0.0483(3) 0.159(3) Uani 1 1 d . U . . .
F1C F 0.6623(7) 0.0611(3) 0.4519(3) 0.152(3) Uani 1 1 d . U . . .
F2 F 0.6562(3) 0.4829(4) -0.0798(3) 0.136(3) Uani 1 1 d . U . . .
F4 F 0.7588(4) -0.0490(2) 0.0924(3) 0.0800(12) Uani 1 1 d . U . . .
F5 F 0.7552(4) -0.0511(2) -0.0272(3) 0.0892(14) Uani 1 1 d . U . . .
F6 F 0.6918(6) 0.0066(3) 0.3413(3) 0.126(2) Uani 1 1 d . U . . .
F7 F 0.5385(6) 0.0788(4) 0.3880(5) 0.173(3) Uani 1 1 d . U . . .
F8 F 0.8822(3) -0.0012(3) 0.0091(3) 0.1033(17) Uani 1 1 d . U . . .
F11 F 0.4919(3) 0.59594(18) 0.16460(18) 0.0501(8) Uani 1 1 d . U . . .
F12 F 0.5280(3) 0.57181(19) 0.2765(2) 0.0558(9) Uani 1 1 d . U . . .
F16 F 0.1835(2) 0.3327(2) 0.21405(16) 0.0494(8) Uani 1 1 d . U . . .
F17 F 0.1502(2) 0.3920(2) 0.32355(17) 0.0479(8) Uani 1 1 d . U . . .
F18 F 0.2426(2) 0.26961(19) 0.31094(18) 0.0500(8) Uani 1 1 d . U . . .
F19 F 0.8712(4) 0.2780(3) 0.4388(2) 0.0772(12) Uani 1 1 d . U . . .
F20 F 0.9725(3) 0.2895(3) 0.3232(2) 0.0841(13) Uani 1 1 d . U . . .
F21 F 0.8243(3) 0.3801(2) 0.36650(19) 0.0615(9) Uani 1 1 d . U . . .
F90 F 0.3556(2) 0.61160(17) 0.26568(18) 0.0443(7) Uani 1 1 d . U . . .
C1 C 0.5433(3) 0.3413(3) 0.1836(2) 0.0218(8) Uani 1 1 d . U . . .
C2 C 0.5437(3) 0.4215(3) 0.1952(2) 0.0208(8) Uani 1 1 d . U . . .
H2 H 0.6137 0.4402 0.1789 0.025 Uiso 1 1 calc R . . . .
C3 C 0.4448(3) 0.4765(3) 0.2302(2) 0.0216(8) Uani 1 1 d . U . . .
C4 C 0.3425(3) 0.4513(3) 0.2562(2) 0.0232(9) Uani 1 1 d . U . . .
H4 H 0.2754 0.4884 0.2802 0.028 Uiso 1 1 calc R . . . .
C5 C 0.3393(3) 0.3719(3) 0.2470(2) 0.0244(9) Uani 1 1 d . U . . .
C6 C 0.4371(3) 0.3175(3) 0.2115(2) 0.0243(9) Uani 1 1 d . U . . .
H6 H 0.4321 0.2627 0.2058 0.029 Uiso 1 1 calc R . . . .
C7 C 0.6381(3) 0.2077(3) 0.0962(2) 0.0251(9) Uani 1 1 d . U . . .
C8 C 0.5580(4) 0.2284(3) 0.0483(3) 0.0289(10) Uani 1 1 d . U . . .
H8 H 0.5087 0.2805 0.0533 0.035 Uiso 1 1 calc R . . . .
C9 C 0.5485(4) 0.1758(3) -0.0054(3) 0.0342(10) Uani 1 1 d . U . . .
C10 C 0.6171(4) 0.0985(3) -0.0137(3) 0.0383(11) Uani 1 1 d . U . . .
H10 H 0.6101 0.0619 -0.0501 0.046 Uiso 1 1 calc R . . . .
C11 C 0.6963(4) 0.0765(3) 0.0329(3) 0.0348(11) Uani 1 1 d . U . . .
C12 C 0.7076(4) 0.1300(3) 0.0850(3) 0.0307(10) Uani 1 1 d . U . . .
H12 H 0.7647 0.1135 0.1144 0.037 Uiso 1 1 calc R . . . .
C13 C 0.7048(3) 0.2381(3) 0.2271(2) 0.0238(9) Uani 1 1 d . U . . .
C14 C 0.7682(3) 0.2784(3) 0.2622(2) 0.0248(9) Uani 1 1 d . U . . .
H14 H 0.7922 0.3257 0.2368 0.030 Uiso 1 1 calc R . . . .
C15 C 0.6693(4) 0.1702(3) 0.2683(3) 0.0335(10) Uani 1 1 d . U . . .
H15 H 0.6244 0.1414 0.2477 0.040 Uiso 1 1 calc R . . . .
C16 C 0.6991(6) 0.1441(3) 0.3397(3) 0.0498(14) Uani 1 1 d . U . . .
C17 C 0.7614(5) 0.1846(3) 0.3722(3) 0.0407(12) Uani 1 1 d . U . . .
H17 H 0.7799 0.1669 0.4210 0.049 Uiso 1 1 calc R . . . .
C18 C 0.8721(3) 0.2886(3) 0.0785(2) 0.0232(9) Uani 1 1 d . U . . .
H18 H 0.8983 0.2459 0.1123 0.028 Uiso 1 1 calc R . . . .
C19 C 0.7548(3) 0.3180(3) 0.0882(2) 0.0204(8) Uani 1 1 d . U . . .
C20 C 0.7228(3) 0.3794(3) 0.0355(2) 0.0217(9) Uani 1 1 d . U . . .
H20 H 0.6436 0.4003 0.0388 0.026 Uiso 1 1 calc R . . . .
C21 C 0.9179(3) 0.3820(3) -0.0294(2) 0.0271(9) Uani 1 1 d . U . . .
H21 H 0.9720 0.4041 -0.0684 0.033 Uiso 1 1 calc R . . . .
C22 C 0.9524(3) 0.3197(3) 0.0211(2) 0.0236(9) Uani 1 1 d . U . . .
C23 C 1.0778(4) 0.2866(3) 0.0147(3) 0.0341(11) Uani 1 1 d . U . . .
C24 C 0.6553(10) 0.0692(4) 0.3804(5) 0.088(2) Uani 1 1 d . U . . .
C25 C 0.7729(5) -0.0044(4) 0.0256(4) 0.0553(15) Uani 1 1 d . U . . .
C26 C 0.4648(5) 0.2023(4) -0.0560(4) 0.0491(13) Uani 1 1 d . U . . .
C71 C 0.4542(3) 0.5636(3) 0.2342(3) 0.0285(10) Uani 1 1 d . U . . .
C72 C 0.7587(4) 0.4806(3) -0.0725(3) 0.0381(12) Uani 1 1 d . U . . .
C73 C 0.2298(4) 0.3418(3) 0.2732(3) 0.0309(10) Uani 1 1 d . U . . .
C75 C 0.8672(4) 0.2991(4) 0.3646(3) 0.0470(13) Uani 1 1 d . U . . .
C76 C 0.8010(3) 0.4108(3) -0.0208(2) 0.0241(9) Uani 1 1 d . U . . .
C77 C 0.7971(4) 0.2520(3) 0.3326(3) 0.0323(10) Uani 1 1 d . U . . .
B1 B 0.6600(4) 0.2750(3) 0.1495(3) 0.0225(9) Uani 1 1 d . U . . .
F3 F 1.1370(7) 0.2611(8) -0.0531(5) 0.047(3) Uani 0.487(15) 1 d . U P A 1
F9 F 0.3969(6) 0.2750(4) -0.0413(4) 0.070(2) Uani 0.712(12) 1 d . U P B 1
F10 F 0.5223(5) 0.2174(5) -0.1329(3) 0.0662(19) Uani 0.712(12) 1 d . U P B 1
F13 F 1.1315(6) 0.3473(8) 0.0288(7) 0.065(4) Uani 0.487(15) 1 d . U P A 1
F14 F 0.4068(9) 0.1493(6) -0.0650(8) 0.099(4) Uani 0.712(12) 1 d . U P B 1
F15 F 1.1032(6) 0.2286(8) 0.0680(6) 0.086(6) Uani 0.487(15) 1 d . U P A 1
F3A F 1.1140(5) 0.3023(6) 0.0712(5) 0.045(3) Uani 0.513(15) 1 d . U P A 2
F9A F 0.474(2) 0.2563(14) -0.0925(16) 0.099(8) Uani 0.288(12) 1 d . U P B 2
F10A F 0.3561(10) 0.2147(12) -0.0030(10) 0.072(6) Uani 0.288(12) 1 d . U P B 2
F13A F 1.1409(8) 0.3086(9) -0.0525(7) 0.072(4) Uani 0.513(15) 1 d . U P A 2
F14A F 0.4544(18) 0.1334(16) -0.0889(15) 0.076(6) Uani 0.288(12) 1 d . U P B 2
F15A F 1.0957(5) 0.2022(4) 0.0115(6) 0.052(3) Uani 0.513(15) 1 d . U P A 2
Fe1 Fe 1.10328(4) 0.33166(3) -0.34674(3) 0.01748(17) Uani 1 1 d . U . . .
Cl1 Cl 0.75946(7) 0.45020(6) -0.43786(6) 0.0221(2) Uani 1 1 d . U . . .
O1 O 0.9649(2) 0.39056(17) -0.38073(15) 0.0205(6) Uani 1 1 d . U . . .
N1 N 1.2348(3) 0.2510(2) -0.2979(2) 0.0325(9) Uani 1 1 d . U . . .
N2 N 1.0013(3) 0.2747(2) -0.2576(2) 0.0245(8) Uani 1 1 d . U . . .
N3 N 1.1550(5) 0.2370(3) -0.4226(2) 0.0467(11) Uani 1 1 d . U . . .
N4 N 0.8289(2) 0.5928(2) -0.56266(18) 0.0188(7) Uani 1 1 d . U . . .
N5 N 1.1245(3) 0.4060(2) -0.2659(2) 0.0264(8) Uani 1 1 d . U . . .
C1A C 1.2593(6) 0.1911(3) -0.4241(3) 0.0472(9) Uani 1 1 d . U . . .
C30 C 1.1811(4) 0.1890(3) -0.2481(2) 0.0333(11) Uani 1 1 d . U . . .
H30A H 1.2206 0.1728 -0.2048 0.040 Uiso 1 1 calc R . . . .
H30B H 1.1918 0.1403 -0.2794 0.040 Uiso 1 1 calc R . . . .
C31 C 1.0554(4) 0.2175(3) -0.2145(2) 0.0249(9) Uani 1 1 d . U . . .
C32 C 0.9986(4) 0.1831(3) -0.1468(2) 0.0300(10) Uani 1 1 d . U . . .
H32 H 1.0397 0.1432 -0.1174 0.036 Uiso 1 1 calc R . . . .
C33 C 0.8827(4) 0.2071(3) -0.1230(3) 0.0335(11) Uani 1 1 d . U . . .
H33 H 0.8420 0.1842 -0.0769 0.040 Uiso 1 1 calc R . . . .
C34 C 0.8253(4) 0.2659(3) -0.1675(3) 0.0353(11) Uani 1 1 d . U . . .
H34 H 0.7445 0.2833 -0.1525 0.042 Uiso 1 1 calc R . . . .
C35 C 0.8867(4) 0.2982(3) -0.2330(3) 0.0293(10) Uani 1 1 d . U . . .
H35 H 0.8471 0.3389 -0.2626 0.035 Uiso 1 1 calc R . . . .
C42 C 1.3203(4) 0.2102(3) -0.3663(3) 0.0454(13) Uani 1 1 d . U . . .
H42A H 1.3734 0.2464 -0.3908 0.054 Uiso 1 1 calc R . . . .
H42B H 1.3657 0.1594 -0.3485 0.054 Uiso 1 1 calc R . . . .
C43 C 1.2857(4) 0.2999(4) -0.2531(4) 0.0626(19) Uani 1 1 d . U . . .
H43A H 1.3060 0.2670 -0.2077 0.075 Uiso 1 1 calc R . . . .
H43B H 1.3570 0.3125 -0.2869 0.075 Uiso 1 1 calc R . . . .
C44 C 1.2066(4) 0.3772(3) -0.2251(3) 0.0377(12) Uani 1 1 d . U . . .
C45 C 1.2210(4) 0.4210(4) -0.1660(3) 0.0492(15) Uani 1 1 d . U . . .
H45 H 1.2772 0.3992 -0.1370 0.059 Uiso 1 1 calc R . . . .
C46 C 1.1523(4) 0.4970(3) -0.1498(3) 0.0442(13) Uani 1 1 d . U . . .
H46 H 1.1627 0.5287 -0.1106 0.053 Uiso 1 1 calc R . . . .
C47 C 1.0574(4) 0.4793(3) -0.2478(3) 0.0335(11) Uani 1 1 d . U . . .
H47 H 0.9992 0.4994 -0.2757 0.040 Uiso 1 1 calc R . . . .
C48 C 0.6396(3) 0.5760(3) -0.5722(3) 0.0299(10) Uani 1 1 d . U . . .
H48 H 0.6730 0.5472 -0.6191 0.036 Uiso 1 1 calc R . . . .
C49 C 0.5226(4) 0.5910(4) -0.5440(3) 0.0497(15) Uani 1 1 d . U . . .
H49 H 0.4754 0.5723 -0.5716 0.060 Uiso 1 1 calc R . . . .
C50 C 0.9769(3) 0.4430(2) -0.4376(2) 0.0156(8) Uani 1 1 d . U . . .
C51 C 0.9038(3) 0.5428(2) -0.5299(2) 0.0160(8) Uani 1 1 d . U . . .
C52 C 0.6597(3) 0.6465(3) -0.4645(2) 0.0253(9) Uani 1 1 d . U . . .
H52 H 0.7072 0.6663 -0.4378 0.030 Uiso 1 1 calc R . . . .
C53 C 0.7075(3) 0.6029(2) -0.5321(2) 0.0193(8) Uani 1 1 d . U . . .
C60 C 0.8886(3) 0.4822(2) -0.4705(2) 0.0167(8) Uani 1 1 d . U . . .
C79 C 1.0691(4) 0.5265(3) -0.1907(3) 0.0387(12) Uani 1 1 d . U . . .
H79 H 1.0207 0.5783 -0.1799 0.046 Uiso 1 1 calc R . . . .
C80 C 0.5416(4) 0.6612(3) -0.4362(3) 0.0378(12) Uani 1 1 d . U . . .
H80 H 0.5083 0.6906 -0.3896 0.045 Uiso 1 1 calc R . . . .
C81 C 0.4731(4) 0.6333(4) -0.4752(3) 0.0517(15) Uani 1 1 d . U . . .
H81 H 0.3925 0.6429 -0.4556 0.062 Uiso 1 1 calc R . . . .
C1O C 1.1210(12) 0.2198(6) -0.4844(5) 0.0472(9) Uani 0.546(7) 1 d . U P C 1
H1O H 1.0490 0.2501 -0.4910 0.057 Uiso 0.52(4) 1 calc R . P D 1
C1P C 1.3338(12) 0.1316(6) -0.4764(6) 0.0472(9) Uani 0.546(7) 1 d . U P C 1
H1P H 1.4080 0.1047 -0.4709 0.057 Uiso 0.52(4) 1 calc R . P D 1
C1Q C 1.1779(11) 0.1629(6) -0.5405(5) 0.0472(9) Uani 0.546(7) 1 d . U P C 1
H1Q H 1.1436 0.1551 -0.5818 0.057 Uiso 0.52(4) 1 calc R . P D 1
C1R C 1.2832(11) 0.1179(6) -0.5367(5) 0.0472(9) Uani 0.546(7) 1 d . U P C 1
H1R H 1.3218 0.0779 -0.5744 0.057 Uiso 0.52(4) 1 calc R . P D 1
C0AA C 1.2763(15) 0.1294(8) -0.4799(7) 0.0472(9) Uani 0.454(7) 1 d . U P C 2
H0AA H 1.3468 0.0911 -0.4870 0.057 Uiso 0.48(4) 1 calc R . P D 2
C1AA C 1.2015(14) 0.1194(8) -0.5246(6) 0.0472(9) Uani 0.454(7) 1 d . U P C 2
H1AA H 1.2234 0.0771 -0.5614 0.057 Uiso 0.48(4) 1 calc R . P D 2
C2AA C 1.0960(14) 0.1699(7) -0.5164(6) 0.0472(9) Uani 0.454(7) 1 d . U P C 2
H2AA H 1.0454 0.1618 -0.5473 0.057 Uiso 0.48(4) 1 calc R . P D 2
C3AA C 1.0621(14) 0.2322(7) -0.4639(7) 0.0472(9) Uani 0.454(7) 1 d . U P C 2
H3AA H 0.9893 0.2677 -0.4549 0.057 Uiso 0.48(4) 1 calc R . P D 2
O2 O 1.0529(14) 0.0684(10) 0.3266(10) 0.148(4) Uani 0.5 1 d . U P . .
C1B C 1.002(2) 0.0003(15) 0.3724(14) 0.148(4) Uani 0.5 1 d . U P . .
C1C C 0.996(2) -0.0435(13) 0.3002(15) 0.148(4) Uani 0.5 1 d . U P . .
C1D C 1.004(2) 0.0163(15) 0.2271(13) 0.148(4) Uani 0.5 1 d . U P . .
C1E C 1.056(2) 0.0877(14) 0.2397(15) 0.148(4) Uani 0.5 1 d . U P . .

loop_
_atom_site_aniso_label
_atom_site_aniso_U_11
_atom_site_aniso_U_22
_atom_site_aniso_U_33
_atom_site_aniso_U_23
_atom_site_aniso_U_13
_atom_site_aniso_U_12
F1 0.058(2) 0.104(3) 0.0422(17) 0.0434(18) 0.0026(16) 0.000(2)
F1A 0.354(9) 0.035(3) 0.100(3) 0.013(2) -0.122(5) 0.012(4)
F1C 0.333(9) 0.066(3) 0.069(3) 0.040(2) -0.038(4) -0.090(4)
F2 0.041(2) 0.231(6) 0.129(4) 0.152(4) -0.042(2) -0.043(3)
F4 0.098(3) 0.041(2) 0.103(3) 0.001(2) -0.050(2) 0.012(2)
F5 0.103(3) 0.053(2) 0.118(3) -0.042(2) -0.055(3) 0.017(2)
F6 0.236(6) 0.028(2) 0.103(3) 0.008(2) -0.010(4) -0.034(3)
F7 0.153(5) 0.127(5) 0.218(7) 0.089(5) 0.011(4) -0.072(4)
F8 0.0377(19) 0.061(3) 0.202(5) -0.045(3) -0.015(2) 0.0105(18)
F11 0.0582(19) 0.0368(18) 0.0511(17) 0.0041(13) 0.0065(14) -0.0230(15)
F12 0.0522(18) 0.0376(19) 0.091(2) -0.0215(17) -0.0428(18) -0.0026(15)
F16 0.0355(15) 0.089(3) 0.0359(15) 0.0021(15) -0.0101(12) -0.0389(16)
F17 0.0226(13) 0.062(2) 0.0558(18) -0.0111(15) 0.0082(12) -0.0174(13)
F18 0.0331(15) 0.053(2) 0.0640(19) 0.0266(15) -0.0079(14) -0.0223(14)
F19 0.095(3) 0.115(3) 0.0468(19) 0.018(2) -0.047(2) -0.049(3)
F20 0.0287(16) 0.147(4) 0.082(3) -0.034(3) -0.0001(16) -0.034(2)
F21 0.071(2) 0.073(3) 0.055(2) -0.0073(17) -0.0246(17) -0.032(2)
F90 0.0256(13) 0.0313(16) 0.0668(19) -0.0033(14) 0.0040(13) -0.0004(12)
C1 0.0184(17) 0.027(2) 0.0218(19) 0.0088(16) -0.0081(15) -0.0073(16)
C2 0.0163(17) 0.027(2) 0.0235(19) 0.0054(16) -0.0104(15) -0.0090(16)
C3 0.0195(18) 0.027(2) 0.0211(19) 0.0025(16) -0.0099(15) -0.0058(16)
C4 0.0163(17) 0.034(2) 0.0207(19) 0.0023(17) -0.0094(15) -0.0047(17)
C5 0.0174(18) 0.038(3) 0.0208(19) 0.0060(17) -0.0080(15) -0.0092(17)
C6 0.0224(19) 0.026(2) 0.027(2) 0.0049(17) -0.0070(16) -0.0106(17)
C7 0.0208(19) 0.025(2) 0.030(2) 0.0041(17) -0.0039(16) -0.0094(17)
C8 0.022(2) 0.027(2) 0.038(2) -0.0006(18) -0.0058(17) -0.0068(18)
C9 0.025(2) 0.040(3) 0.043(3) -0.001(2) -0.0109(19) -0.0148(19)
C10 0.034(2) 0.042(3) 0.044(3) -0.010(2) -0.008(2) -0.016(2)
C11 0.030(2) 0.028(3) 0.047(3) -0.005(2) -0.009(2) -0.0052(19)
C12 0.025(2) 0.028(2) 0.043(3) 0.0019(19) -0.0136(19) -0.0076(18)
C13 0.0202(19) 0.020(2) 0.031(2) 0.0052(16) -0.0068(16) -0.0051(16)
C14 0.0203(19) 0.027(2) 0.028(2) 0.0049(17) -0.0057(16) -0.0079(17)
C15 0.043(3) 0.026(3) 0.036(2) 0.0100(19) -0.016(2) -0.013(2)
C16 0.083(4) 0.028(3) 0.043(3) 0.016(2) -0.022(3) -0.018(3)
C17 0.052(3) 0.034(3) 0.034(2) 0.010(2) -0.019(2) 0.003(2)
C18 0.0209(18) 0.025(2) 0.025(2) -0.0015(16) -0.0066(16) -0.0047(17)
C19 0.0205(18) 0.022(2) 0.0218(19) -0.0001(15) -0.0074(15) -0.0086(16)
C20 0.0203(18) 0.026(2) 0.0208(19) 0.0016(16) -0.0077(15) -0.0060(16)
C21 0.0211(19) 0.039(3) 0.021(2) -0.0021(17) -0.0007(16) -0.0110(18)
C22 0.0200(18) 0.028(2) 0.025(2) -0.0071(17) -0.0051(15) -0.0055(16)
C23 0.023(2) 0.047(3) 0.031(2) -0.002(2) -0.0035(18) -0.005(2)
C24 0.172(7) 0.034(4) 0.078(5) 0.034(3) -0.064(5) -0.036(4)
C25 0.054(3) 0.034(3) 0.081(4) -0.018(3) -0.024(3) -0.002(3)
C26 0.053(3) 0.047(3) 0.060(3) -0.005(3) -0.031(3) -0.015(3)
C71 0.0185(19) 0.032(3) 0.035(2) -0.0043(19) -0.0059(17) -0.0021(17)
C72 0.032(2) 0.045(3) 0.033(2) 0.017(2) -0.0047(19) -0.008(2)
C73 0.022(2) 0.043(3) 0.030(2) 0.0039(19) -0.0044(17) -0.0129(19)
C75 0.036(3) 0.078(4) 0.033(3) 0.008(3) -0.016(2) -0.020(3)
C76 0.027(2) 0.031(2) 0.0196(19) 0.0012(16) -0.0096(16) -0.0120(18)
C77 0.023(2) 0.045(3) 0.028(2) 0.0048(19) -0.0084(17) -0.0044(19)
B1 0.019(2) 0.021(2) 0.028(2) 0.0028(18) -0.0047(17) -0.0068(18)
F3 0.014(3) 0.087(8) 0.035(4) -0.023(5) -0.002(2) 0.004(5)
F9 0.061(4) 0.076(5) 0.075(4) -0.023(4) -0.047(3) 0.020(3)
F10 0.071(4) 0.085(5) 0.045(3) 0.000(3) -0.029(3) -0.005(3)
F13 0.025(3) 0.096(7) 0.084(8) -0.042(6) -0.015(4) -0.014(4)
F14 0.091(7) 0.079(6) 0.173(11) 0.044(6) -0.104(7) -0.054(6)
F15 0.022(3) 0.139(11) 0.073(7) 0.059(8) -0.004(4) 0.007(5)
F3A 0.024(3) 0.058(6) 0.056(5) -0.021(4) -0.019(3) 0.002(3)
F9A 0.124(18) 0.097(13) 0.111(17) 0.042(12) -0.092(13) -0.043(14)
F10A 0.034(5) 0.094(14) 0.095(10) -0.039(9) -0.042(5) 0.019(6)
F13A 0.027(3) 0.108(9) 0.056(5) 0.025(6) 0.013(3) 0.008(6)
F14A 0.064(13) 0.087(10) 0.089(11) -0.048(9) -0.047(9) 0.005(9)
F15A 0.025(3) 0.040(4) 0.092(8) -0.020(3) -0.025(3) 0.010(2)
Fe1 0.0160(3) 0.0192(3) 0.0186(3) 0.0024(2) -0.0066(2) -0.0043(2)
Cl1 0.0112(4) 0.0276(6) 0.0283(5) 0.0053(4) -0.0036(3) -0.0087(4)
O1 0.0153(12) 0.0233(16) 0.0229(13) 0.0054(11) -0.0041(10) -0.0062(11)
N1 0.0211(17) 0.033(2) 0.042(2) -0.0176(17) -0.0022(15) -0.0033(15)
N2 0.0242(16) 0.026(2) 0.0266(17) -0.0028(14) -0.0119(14) -0.0040(14)
N3 0.099(3) 0.029(2) 0.0242(19) 0.0058(16) -0.022(2) -0.033(2)
N4 0.0116(14) 0.0245(19) 0.0209(16) -0.0001(13) -0.0045(12) -0.0043(13)
N5 0.0256(17) 0.0210(19) 0.0304(18) -0.0026(14) 0.0039(14) -0.0106(14)
C1A 0.094(3) 0.0254(16) 0.0233(13) 0.0012(11) -0.0036(16) -0.0251(18)
C30 0.034(2) 0.039(3) 0.022(2) 0.0045(18) -0.0085(18) 0.004(2)
C31 0.027(2) 0.023(2) 0.026(2) -0.0049(17) -0.0097(16) -0.0029(17)
C32 0.044(2) 0.025(3) 0.024(2) -0.0029(17) -0.0142(19) -0.006(2)
C33 0.036(2) 0.036(3) 0.031(2) 0.0026(19) -0.0053(19) -0.016(2)
C34 0.026(2) 0.044(3) 0.038(3) 0.004(2) -0.0076(19) -0.011(2)
C35 0.0201(19) 0.036(3) 0.034(2) 0.0000(19) -0.0100(17) -0.0052(18)
C42 0.030(2) 0.030(3) 0.064(3) -0.014(2) 0.020(2) -0.009(2)
C43 0.020(2) 0.065(4) 0.108(5) -0.054(4) -0.023(3) 0.007(2)
C44 0.0160(19) 0.040(3) 0.061(3) -0.019(2) -0.0056(19) -0.0106(19)
C45 0.019(2) 0.065(4) 0.069(4) -0.034(3) -0.008(2) -0.012(2)
C46 0.035(3) 0.046(3) 0.053(3) -0.026(2) 0.010(2) -0.024(2)
C47 0.045(3) 0.022(2) 0.028(2) -0.0003(18) 0.0030(19) -0.007(2)
C48 0.0191(19) 0.041(3) 0.033(2) -0.0004(19) -0.0070(17) -0.0119(19)
C49 0.017(2) 0.081(4) 0.056(3) -0.009(3) -0.011(2) -0.014(2)
C50 0.0125(16) 0.017(2) 0.0180(17) -0.0011(14) -0.0019(14) -0.0059(14)
C51 0.0146(16) 0.020(2) 0.0155(17) -0.0064(14) -0.0023(13) -0.0070(15)
C52 0.0220(19) 0.029(2) 0.024(2) 0.0017(17) -0.0070(16) -0.0033(17)
C53 0.0151(17) 0.020(2) 0.0225(18) 0.0068(15) -0.0041(14) -0.0056(15)
C60 0.0100(16) 0.023(2) 0.0199(18) -0.0017(15) -0.0020(13) -0.0099(15)
C79 0.043(3) 0.026(3) 0.038(3) -0.006(2) 0.012(2) -0.009(2)
C80 0.023(2) 0.045(3) 0.035(2) 0.002(2) 0.0037(18) 0.004(2)
C81 0.012(2) 0.080(4) 0.056(3) -0.008(3) 0.004(2) -0.002(2)
C1O 0.094(3) 0.0254(16) 0.0233(13) 0.0012(11) -0.0036(16) -0.0251(18)
C1P 0.094(3) 0.0254(16) 0.0233(13) 0.0012(11) -0.0036(16) -0.0251(18)
C1Q 0.094(3) 0.0254(16) 0.0233(13) 0.0012(11) -0.0036(16) -0.0251(18)
C1R 0.094(3) 0.0254(16) 0.0233(13) 0.0012(11) -0.0036(16) -0.0251(18)
C0AA 0.094(3) 0.0254(16) 0.0233(13) 0.0012(11) -0.0036(16) -0.0251(18)
C1AA 0.094(3) 0.0254(16) 0.0233(13) 0.0012(11) -0.0036(16) -0.0251(18)
C2AA 0.094(3) 0.0254(16) 0.0233(13) 0.0012(11) -0.0036(16) -0.0251(18)
C3AA 0.094(3) 0.0254(16) 0.0233(13) 0.0012(11) -0.0036(16) -0.0251(18)
O2 0.140(7) 0.132(8) 0.178(9) -0.067(7) -0.052(7) -0.003(6)
C1B 0.140(7) 0.132(8) 0.178(9) -0.067(7) -0.052(7) -0.003(6)
C1C 0.140(7) 0.132(8) 0.178(9) -0.067(7) -0.052(7) -0.003(6)
C1D 0.140(7) 0.132(8) 0.178(9) -0.067(7) -0.052(7) -0.003(6)
C1E 0.140(7) 0.132(8) 0.178(9) -0.067(7) -0.052(7) -0.003(6)

loop_
_atom_type_symbol
_atom_type_description
_atom_type_scat_dispersion_real
_atom_type_scat_dispersion_imag
_atom_type_scat_source
C C 0.0033 0.0016 'International Tables Vol C Tables 4.2.6.8 and 6.1.1.4'
H H 0.0000 0.0000 'International Tables Vol C Tables 4.2.6.8 and 6.1.1.4'
B B 0.0013 0.0007 'International Tables Vol C Tables 4.2.6.8 and 6.1.1.4'
Cl Cl 0.1484 0.1585 'International Tables Vol C Tables 4.2.6.8 and 6.1.1.4'
F F 0.0171 0.0103 'International Tables Vol C Tables 4.2.6.8 and 6.1.1.4'
Fe Fe 0.3463 0.8444 'International Tables Vol C Tables 4.2.6.8 and 6.1.1.4'
N N 0.0061 0.0033 'International Tables Vol C Tables 4.2.6.8 and 6.1.1.4'
O O 0.0106 0.0060 'International Tables Vol C Tables 4.2.6.8 and 6.1.1.4'

loop_
_geom_angle_atom_site_label_1
_geom_angle_atom_site_label_2
_geom_angle_atom_site_label_3
_geom_angle
_geom_angle_site_symmetry_1
_geom_angle_site_symmetry_3
C2 C1 C6 115.4(4) . .
C2 C1 B1 122.8(3) . .
C6 C1 B1 121.4(4) . .
C1 C2 H2 118.7 . .
C1 C2 C3 122.6(4) . .
C3 C2 H2 118.7 . .
C2 C3 C71 117.6(3) . .
C4 C3 C2 120.5(4) . .
C4 C3 C71 121.9(4) . .
C3 C4 H4 120.7 . .
C5 C4 C3 118.6(4) . .
C5 C4 H4 120.7 . .
C4 C5 C6 121.0(4) . .
C4 C5 C73 120.8(4) . .
C6 C5 C73 118.2(4) . .
C1 C6 H6 119.0 . .
C5 C6 C1 122.0(4) . .
C5 C6 H6 119.0 . .
C8 C7 B1 121.3(4) . .
C12 C7 C8 115.1(4) . .
C12 C7 B1 122.9(4) . .
C7 C8 H8 118.7 . .
C9 C8 C7 122.5(4) . .
C9 C8 H8 118.7 . .
C8 C9 C10 120.8(4) . .
C8 C9 C26 119.9(5) . .
C10 C9 C26 119.3(5) . .
C9 C10 H10 121.1 . .
C9 C10 C11 117.9(4) . .
C11 C10 H10 121.1 . .
C10 C11 C25 120.2(5) . .
C12 C11 C10 121.1(4) . .
C12 C11 C25 118.7(5) . .
C7 C12 H12 118.7 . .
C11 C12 C7 122.5(4) . .
C11 C12 H12 118.7 . .
C14 C13 C15 116.1(4) . .
C14 C13 B1 121.7(4) . .
C15 C13 B1 121.7(4) . .
C13 C14 H14 118.8 . .
C77 C14 C13 122.3(4) . .
C77 C14 H14 118.8 . .
C13 C15 H15 119.5 . .
C13 C15 C16 121.0(5) . .
C16 C15 H15 119.5 . .
C15 C16 C24 116.9(5) . .
C17 C16 C15 121.5(5) . .
C17 C16 C24 121.6(5) . .
C16 C17 H17 120.8 . .
C16 C17 C77 118.5(4) . .
C77 C17 H17 120.8 . .
C19 C18 H18 118.9 . .
C19 C18 C22 122.3(4) . .
C22 C18 H18 118.9 . .
C18 C19 C20 115.6(4) . .
C18 C19 B1 122.2(4) . .
C20 C19 B1 121.7(3) . .
C19 C20 H20 118.7 . .
C76 C20 C19 122.6(4) . .
C76 C20 H20 118.7 . .
C22 C21 H21 121.4 . .
C22 C21 C76 117.3(4) . .
C76 C21 H21 121.4 . .
C18 C22 C23 119.7(4) . .
C21 C22 C18 120.7(4) . .
C21 C22 C23 119.6(4) . .
F3 C23 C22 116.6(6) . .
F3 C23 F13 102.7(6) . .
F3 C23 F15 107.6(8) . .
F13 C23 C22 110.2(5) . .
F15 C23 C22 115.4(5) . .
F15 C23 F13 102.8(8) . .
F3A C23 C22 114.0(5) . .
F3A C23 F13A 111.1(8) . .
F3A C23 F15A 107.2(6) . .
F13A C23 C22 111.9(6) . .
F13A C23 F15A 104.1(7) . .
F15A C23 C22 107.8(4) . .
F1C C24 F7 101.0(9) . .
F1C C24 C16 112.5(6) . .
F6 C24 F1C 115.8(6) . .
F6 C24 F7 101.6(8) . .
F6 C24 C16 113.5(8) . .
F7 C24 C16 111.0(6) . .
F4 C25 C11 112.6(5) . .
F5 C25 F4 104.2(5) . .
F5 C25 C11 113.6(5) . .
F8 C25 F4 104.0(5) . .
F8 C25 F5 108.2(5) . .
F8 C25 C11 113.4(5) . .
F9 C26 C9 115.9(5) . .
F9 C26 F10 99.3(6) . .
F10 C26 C9 110.3(5) . .
F14 C26 C9 115.8(7) . .
F14 C26 F9 110.8(7) . .
F14 C26 F10 102.6(7) . .
F9A C26 C9 116.9(10) . .
F9A C26 F10A 110.2(17) . .
F9A C26 F14A 119.1(19) . .
F10A C26 C9 104.5(7) . .
F14A C26 C9 106.8(12) . .
F14A C26 F10A 96.6(11) . .
F11 C71 F12 105.3(4) . .
F11 C71 F90 106.6(4) . .
F11 C71 C3 112.7(4) . .
F12 C71 C3 112.3(4) . .
F90 C71 F12 106.2(4) . .
F90 C71 C3 113.3(3) . .
F1 C72 C76 113.5(4) . .
F1A C72 F1 104.7(5) . .
F1A C72 F2 107.2(6) . .
F1A C72 C76 112.6(4) . .
F2 C72 F1 104.7(5) . .
F2 C72 C76 113.3(4) . .
F16 C73 F17 107.0(4) . .
F16 C73 F18 106.2(4) . .
F16 C73 C5 112.6(3) . .
F17 C73 C5 112.4(4) . .
F18 C73 F17 105.1(3) . .
F18 C73 C5 112.9(4) . .
F19 C75 F21 104.2(5) . .
F19 C75 C77 112.5(5) . .
F20 C75 F19 107.9(4) . .
F20 C75 F21 106.7(5) . .
F20 C75 C77 111.8(5) . .
F21 C75 C77 113.2(4) . .
C20 C76 C21 121.5(4) . .
C20 C76 C72 119.0(4) . .
C21 C76 C72 119.5(4) . .
C14 C77 C75 118.0(4) . .
C17 C77 C14 120.6(5) . .
C17 C77 C75 121.4(4) . .
C1 B1 C19 111.5(3) . .
C7 B1 C1 112.4(3) . .
C7 B1 C13 114.7(4) . .
C7 B1 C19 102.6(3) . .
C13 B1 C1 103.9(3) . .
C13 B1 C19 112.0(3) . .
O1 Fe1 N1 169.04(13) . .
O1 Fe1 N2 89.69(12) . .
O1 Fe1 N3 100.51(17) . .
O1 Fe1 N4 77.88(11) . 2_764
O1 Fe1 N5 104.24(13) . .
N2 Fe1 N1 79.95(14) . .
N2 Fe1 N4 167.02(13) . 2_764
N3 Fe1 N1 77.48(17) . .
N3 Fe1 N2 97.24(15) . .
N3 Fe1 N4 88.80(14) . 2_764
N3 Fe1 N5 154.41(18) . .
N4 Fe1 N1 112.68(13) 2_764 .
N5 Fe1 N1 79.39(14) . .
N5 Fe1 N2 89.32(13) . .
N5 Fe1 N4 90.12(13) . 2_764
C50 O1 Fe1 118.3(2) . .
C30 N1 Fe1 107.9(3) . .
C30 N1 C42 108.9(4) . .
C30 N1 C43 112.1(4) . .
C42 N1 Fe1 105.8(3) . .
C43 N1 Fe1 109.2(3) . .
C43 N1 C42 112.7(4) . .
C31 N2 Fe1 116.9(3) . .
C31 N2 C35 117.4(4) . .
C35 N2 Fe1 125.0(3) . .
C1A N3 Fe1 116.3(3) . .
C1A N3 C3AA 133.0(7) . .
C1O N3 Fe1 133.7(6) . .
C1O N3 C1A 108.1(7) . .
C3AA N3 Fe1 110.6(6) . .
C51 N4 Fe1 115.9(2) . 2_764
C51 N4 C53 122.4(3) . .
C53 N4 Fe1 121.2(2) . 2_764
C44 N5 Fe1 117.9(3) . .
C47 N5 Fe1 123.7(3) . .
C47 N5 C44 118.2(4) . .
N3 C1A C42 116.4(4) . .
N3 C1A C1P 133.6(7) . .
N3 C1A C0AA 106.5(8) . .
C1P C1A C42 109.6(7) . .
C0AA C1A C42 136.8(9) . .
N1 C30 H30A 108.9 . .
N1 C30 H30B 108.9 . .
N1 C30 C31 113.6(4) . .
H30A C30 H30B 107.7 . .
C31 C30 H30A 108.9 . .
C31 C30 H30B 108.9 . .
N2 C31 C30 114.9(4) . .
N2 C31 C32 122.7(4) . .
C32 C31 C30 122.3(4) . .
C31 C32 H32 120.4 . .
C33 C32 C31 119.2(4) . .
C33 C32 H32 120.4 . .
C32 C33 H33 120.6 . .
C32 C33 C34 118.8(4) . .
C34 C33 H33 120.6 . .
C33 C34 H34 120.5 . .
C35 C34 C33 119.1(4) . .
C35 C34 H34 120.5 . .
N2 C35 C34 122.9(4) . .
N2 C35 H35 118.6 . .
C34 C35 H35 118.6 . .
N1 C42 H42A 109.8 . .
N1 C42 H42B 109.8 . .
C1A C42 N1 109.4(4) . .
C1A C42 H42A 109.8 . .
C1A C42 H42B 109.8 . .
H42A C42 H42B 108.2 . .
N1 C43 H43A 109.1 . .
N1 C43 H43B 109.1 . .
H43A C43 H43B 107.8 . .
C44 C43 N1 112.6(4) . .
C44 C43 H43A 109.1 . .
C44 C43 H43B 109.1 . .
N5 C44 C43 115.6(4) . .
N5 C44 C45 121.5(5) . .
C45 C44 C43 122.6(5) . .
C44 C45 H45 120.5 . .
C44 C45 C46 119.0(5) . .
C46 C45 H45 120.5 . .
C45 C46 H46 120.1 . .
C79 C46 C45 119.8(5) . .
C79 C46 H46 120.1 . .
N5 C47 H47 118.5 . .
N5 C47 C79 123.0(5) . .
C79 C47 H47 118.5 . .
C49 C48 H48 120.2 . .
C53 C48 H48 120.2 . .
C53 C48 C49 119.6(4) . .
C48 C49 H49 119.7 . .
C48 C49 C81 120.5(5) . .
C81 C49 H49 119.7 . .
O1 C50 C51 116.4(3) . 2_764
O1 C50 C60 123.3(3) . .
C60 C50 C51 120.2(3) . 2_764
N4 C51 C50 111.4(3) . 2_764
N4 C51 C60 130.8(3) . .
C60 C51 C50 117.9(3) . 2_764
C53 C52 H52 120.3 . .
C53 C52 C80 119.4(4) . .
C80 C52 H52 120.3 . .
C48 C53 N4 120.9(4) . .
C48 C53 C52 120.7(4) . .
C52 C53 N4 118.2(4) . .
C50 C60 Cl1 116.1(3) . .
C50 C60 C51 121.6(3) . .
C51 C60 Cl1 122.2(3) . .
C46 C79 C47 118.5(5) . .
C46 C79 H79 120.7 . .
C47 C79 H79 120.7 . .
C52 C80 H80 119.9 . .
C81 C80 C52 120.3(4) . .
C81 C80 H80 119.9 . .
C49 C81 H81 120.3 . .
C80 C81 C49 119.5(4) . .
C80 C81 H81 120.3 . .
N3 C1O H1O 116.1 . .
N3 C1O C1Q 127.7(12) . .
C1Q C1O H1O 116.1 . .
C1A C1P H1P 124.4 . .
C1R C1P C1A 111.3(11) . .
C1R C1P H1P 124.4 . .
C1O C1Q H1Q 119.9 . .
C1R C1Q C1O 120.1(10) . .
C1R C1Q H1Q 119.9 . .
C1P C1R H1R 120.4 . .
C1Q C1R C1P 119.2(10) . .
C1Q C1R H1R 120.4 . .
C1A C0AA H0AA 116.4 . .
C1AA C0AA C1A 127.1(14) . .
C1AA C0AA H0AA 116.4 . .
C0AA C1AA H1AA 119.7 . .
C2AA C1AA C0AA 120.6(12) . .
C2AA C1AA H1AA 119.7 . .
C1AA C2AA H2AA 119.5 . .
C1AA C2AA C3AA 121.0(14) . .
C3AA C2AA H2AA 119.5 . .
N3 C3AA H3AA 124.2 . .
C2AA C3AA N3 111.6(13) . .
C2AA C3AA H3AA 124.2 . .
C1B O2 C1E 124.1(18) . .
O2 C1B C1C 95.2(17) . .
C1B C1C C1D 110.0(13) . .
C1E C1D C1C 111.2(12) . .
C1D C1E O2 95.6(17) . .

loop_
_geom_bond_atom_site_label_1
_geom_bond_atom_site_label_2
_geom_bond_distance
_geom_bond_site_symmetry_2
F1 C72 1.316(5) .
F1A C72 1.267(7) .
F1C C24 1.276(8) .
F2 C72 1.286(6) .
F4 C25 1.344(8) .
F5 C25 1.342(7) .
F6 C24 1.244(9) .
F7 C24 1.382(12) .
F8 C25 1.315(7) .
F11 C71 1.325(5) .
F12 C71 1.333(5) .
F16 C73 1.328(5) .
F17 C73 1.345(5) .
F18 C73 1.339(5) .
F19 C75 1.339(6) .
F20 C75 1.309(6) .
F21 C75 1.352(7) .
F90 C71 1.328(5) .
C1 C2 1.381(6) .
C1 C6 1.411(5) .
C1 B1 1.635(6) .
C2 H2 0.9500 .
C2 C3 1.402(5) .
C3 C4 1.375(5) .
C3 C71 1.502(6) .
C4 H4 0.9500 .
C4 C5 1.367(6) .
C5 C6 1.392(6) .
C5 C73 1.496(6) .
C6 H6 0.9500 .
C7 C8 1.413(6) .
C7 C12 1.402(6) .
C7 B1 1.623(7) .
C8 H8 0.9500 .
C8 C9 1.382(7) .
C9 C10 1.389(7) .
C9 C26 1.490(7) .
C10 H10 0.9500 .
C10 C11 1.390(7) .
C11 C12 1.380(7) .
C11 C25 1.477(7) .
C12 H12 0.9500 .
C13 C14 1.398(6) .
C13 C15 1.400(6) .
C13 B1 1.624(6) .
C14 H14 0.9500 .
C14 C77 1.387(6) .
C15 H15 0.9500 .
C15 C16 1.404(7) .
C16 C17 1.363(8) .
C16 C24 1.539(9) .
C17 H17 0.9500 .
C17 C77 1.384(7) .
C18 H18 0.9500 .
C18 C19 1.393(5) .
C18 C22 1.393(6) .
C19 C20 1.394(6) .
C19 B1 1.641(6) .
C20 H20 0.9500 .
C20 C76 1.369(5) .
C21 H21 0.9500 .
C21 C22 1.386(6) .
C21 C76 1.388(6) .
C22 C23 1.502(6) .
C23 F3 1.294(9) .
C23 F13 1.392(10) .
C23 F15 1.343(9) .
C23 F3A 1.246(8) .
C23 F13A 1.329(9) .
C23 F15A 1.393(8) .
C26 F9 1.331(8) .
C26 F10 1.405(9) .
C26 F14 1.293(10) .
C26 F9A 1.084(18) .
C26 F10A 1.422(16) .
C26 F14A 1.38(2) .
C72 C76 1.511(6) .
C75 C77 1.504(8) .
Fe1 O1 1.974(3) .
Fe1 N1 2.176(4) .
Fe1 N2 2.077(4) .
Fe1 N3 2.052(4) .
Fe1 N4 2.094(3) 2_764
Fe1 N5 2.057(4) .
Cl1 C60 1.737(3) .
O1 C50 1.289(4) .
N1 C30 1.476(6) .
N1 C42 1.500(5) .
N1 C43 1.492(6) .
N2 C31 1.343(6) .
N2 C35 1.351(5) .
N3 C1A 1.342(8) .
N3 C1O 1.324(11) .
N3 C3AA 1.506(16) .
N4 Fe1 2.094(3) 2_764
N4 C51 1.317(5) .
N4 C53 1.437(4) .
N5 C44 1.359(6) .
N5 C47 1.343(6) .
C1A C42 1.485(8) .
C1A C1P 1.428(12) .
C1A C0AA 1.431(13) .
C30 H30A 0.9900 .
C30 H30B 0.9900 .
C30 C31 1.502(6) .
C31 C32 1.386(6) .
C32 H32 0.9500 .
C32 C33 1.365(6) .
C33 H33 0.9500 .
C33 C34 1.391(7) .
C34 H34 0.9500 .
C34 C35 1.368(6) .
C35 H35 0.9500 .
C42 H42A 0.9900 .
C42 H42B 0.9900 .
C43 H43A 0.9900 .
C43 H43B 0.9900 .
C43 C44 1.488(7) .
C44 C45 1.382(7) .
C45 H45 0.9500 .
C45 C46 1.383(8) .
C46 H46 0.9500 .
C46 C79 1.373(8) .
C47 H47 0.9500 .
C47 C79 1.376(7) .
C48 H48 0.9500 .
C48 C49 1.379(6) .
C48 C53 1.369(6) .
C49 H49 0.9500 .
C49 C81 1.393(8) .
C50 C51 1.503(5) 2_764
C50 C60 1.370(5) .
C51 C50 1.503(5) 2_764
C51 C60 1.415(5) .
C52 H52 0.9500 .
C52 C53 1.386(6) .
C52 C80 1.392(6) .
C79 H79 0.9500 .
C80 H80 0.9500 .
C80 C81 1.373(8) .
C81 H81 0.9500 .
C1O H1O 0.9500 .
C1O C1Q 1.384(14) .
C1P H1P 0.9500 .
C1P C1R 1.404(16) .
C1Q H1Q 0.9500 .
C1Q C1R 1.366(17) .
C1R H1R 0.9500 .
C0AA H0AA 0.9500 .
C0AA C1AA 1.38(2) .
C1AA H1AA 0.9500 .
C1AA C2AA 1.37(2) .
C2AA H2AA 0.9500 .
C2AA C3AA 1.380(16) .
C3AA H3AA 0.9500 .
O2 C1B 1.51(2) .
O2 C1E 1.53(2) .
C1B C1C 1.54(2) .
C1C C1D 1.57(4) .
C1D C1E 1.52(2) .

loop_
_geom_torsion_atom_site_label_1
_geom_torsion_atom_site_label_2
_geom_torsion_atom_site_label_3
_geom_torsion_atom_site_label_4
_geom_torsion
_geom_torsion_site_symmetry_1
_geom_torsion_site_symmetry_4
F1 C72 C76 C20 -145.3(4) . .
F1 C72 C76 C21 37.1(7) . .
F1A C72 C76 C20 96.0(6) . .
F1A C72 C76 C21 -81.6(7) . .
F2 C72 C76 C20 -26.0(7) . .
F2 C72 C76 C21 156.4(5) . .
F19 C75 C77 C14 168.0(4) . .
F19 C75 C77 C17 -11.5(7) . .
F20 C75 C77 C14 -70.4(6) . .
F20 C75 C77 C17 110.2(6) . .
F21 C75 C77 C14 50.2(6) . .
F21 C75 C77 C17 -129.3(5) . .
C1 C2 C3 C4 1.6(6) . .
C1 C2 C3 C71 -175.5(4) . .
C2 C1 C6 C5 1.0(6) . .
C2 C1 B1 C7 -146.8(4) . .
C2 C1 B1 C13 88.6(4) . .
C2 C1 B1 C19 -32.2(5) . .
C2 C3 C4 C5 -0.3(6) . .
C2 C3 C71 F11 56.7(5) . .
C2 C3 C71 F12 -61.9(5) . .
C2 C3 C71 F90 177.8(4) . .
C3 C4 C5 C6 -0.5(6) . .
C3 C4 C5 C73 -179.0(4) . .
C4 C3 C71 F11 -120.4(4) . .
C4 C3 C71 F12 121.0(4) . .
C4 C3 C71 F90 0.7(6) . .
C4 C5 C6 C1 0.1(6) . .
C4 C5 C73 F16 103.4(5) . .
C4 C5 C73 F17 -17.6(6) . .
C4 C5 C73 F18 -136.3(4) . .
C6 C1 C2 C3 -1.9(6) . .
C6 C1 B1 C7 40.6(5) . .
C6 C1 B1 C13 -84.0(4) . .
C6 C1 B1 C19 155.2(4) . .
C6 C5 C73 F16 -75.1(5) . .
C6 C5 C73 F17 163.9(4) . .
C6 C5 C73 F18 45.2(5) . .
C7 C8 C9 C10 1.2(7) . .
C7 C8 C9 C26 -178.0(4) . .
C8 C7 C12 C11 -2.0(6) . .
C8 C7 B1 C1 34.8(5) . .
C8 C7 B1 C13 153.2(4) . .
C8 C7 B1 C19 -85.1(4) . .
C8 C9 C10 C11 -0.9(7) . .
C8 C9 C26 F9 -5.0(9) . .
C8 C9 C26 F10 106.7(6) . .
C8 C9 C26 F14 -137.3(8) . .
C8 C9 C26 F9A 58(2) . .
C8 C9 C26 F10A -64.2(10) . .
C8 C9 C26 F14A -165.9(12) . .
C9 C10 C11 C12 -0.8(7) . .
C9 C10 C11 C25 -179.0(5) . .
C10 C9 C26 F9 175.7(6) . .
C10 C9 C26 F10 -72.5(7) . .
C10 C9 C26 F14 43.5(10) . .
C10 C9 C26 F9A -121(2) . .
C10 C9 C26 F10A 116.6(10) . .
C10 C9 C26 F14A 14.9(13) . .
C10 C11 C12 C7 2.4(7) . .
C10 C11 C25 F4 -119.3(6) . .
C10 C11 C25 F5 -1.2(8) . .
C10 C11 C25 F8 122.9(6) . .
C12 C7 C8 C9 0.2(6) . .
C12 C7 B1 C1 -155.1(4) . .
C12 C7 B1 C13 -36.7(5) . .
C12 C7 B1 C19 85.0(5) . .
C12 C11 C25 F4 62.5(7) . .
C12 C11 C25 F5 -179.3(5) . .
C12 C11 C25 F8 -55.3(8) . .
C13 C14 C77 C17 -1.5(7) . .
C13 C14 C77 C75 179.0(4) . .
C13 C15 C16 C17 1.4(8) . .
C13 C15 C16 C24 179.7(6) . .
C14 C13 C15 C16 -1.6(7) . .
C14 C13 B1 C1 -81.9(4) . .
C14 C13 B1 C7 155.0(4) . .
C14 C13 B1 C19 38.6(5) . .
C15 C13 C14 C77 1.7(6) . .
C15 C13 B1 C1 89.3(5) . .
C15 C13 B1 C7 -33.8(5) . .
C15 C13 B1 C19 -150.2(4) . .
C15 C16 C17 C77 -1.1(8) . .
C15 C16 C24 F1C -164.5(7) . .
C15 C16 C24 F6 61.6(10) . .
C15 C16 C24 F7 -52.0(10) . .
C16 C17 C77 C14 1.2(7) . .
C16 C17 C77 C75 -179.4(5) . .
C17 C16 C24 F1C 13.9(12) . .
C17 C16 C24 F6 -120.0(8) . .
C17 C16 C24 F7 126.3(8) . .
C18 C19 C20 C76 -1.8(6) . .
C18 C19 B1 C1 150.1(4) . .
C18 C19 B1 C7 -89.3(4) . .
C18 C19 B1 C13 34.2(5) . .
C18 C22 C23 F3 126.3(8) . .
C18 C22 C23 F13 -117.2(7) . .
C18 C22 C23 F15 -1.4(10) . .
C18 C22 C23 F3A -67.2(8) . .
C18 C22 C23 F13A 165.6(9) . .
C18 C22 C23 F15A 51.7(7) . .
C19 C18 C22 C21 -0.1(7) . .
C19 C18 C22 C23 178.8(4) . .
C19 C20 C76 C21 1.0(7) . .
C19 C20 C76 C72 -176.6(4) . .
C20 C19 B1 C1 -38.3(5) . .
C20 C19 B1 C7 82.3(5) . .
C20 C19 B1 C13 -154.2(4) . .
C21 C22 C23 F3 -54.8(9) . .
C21 C22 C23 F13 61.7(8) . .
C21 C22 C23 F15 177.5(9) . .
C21 C22 C23 F3A 111.7(7) . .
C21 C22 C23 F13A -15.4(10) . .
C21 C22 C23 F15A -129.4(6) . .
C22 C18 C19 C20 1.3(6) . .
C22 C18 C19 B1 173.4(4) . .
C22 C21 C76 C20 0.4(6) . .
C22 C21 C76 C72 177.9(4) . .
C24 C16 C17 C77 -179.4(6) . .
C25 C11 C12 C7 -179.5(5) . .
C26 C9 C10 C11 178.3(5) . .
C71 C3 C4 C5 176.7(4) . .
C73 C5 C6 C1 178.6(4) . .
C76 C21 C22 C18 -0.8(6) . .
C76 C21 C22 C23 -179.7(4) . .
B1 C1 C2 C3 -174.8(4) . .
B1 C1 C6 C5 174.1(4) . .
B1 C7 C8 C9 171.0(4) . .
B1 C7 C12 C11 -172.6(4) . .
B1 C13 C14 C77 173.4(4) . .
B1 C13 C15 C16 -173.3(5) . .
B1 C19 C20 C76 -173.8(4) . .
Fe1 O1 C50 C51 -3.0(4) . 2_764
Fe1 O1 C50 C60 174.1(3) . .
Fe1 N1 C30 C31 -27.2(4) . .
Fe1 N1 C42 C1A -38.7(4) . .
Fe1 N1 C43 C44 24.5(6) . .
Fe1 N2 C31 C30 -13.6(5) . .
Fe1 N2 C31 C32 170.7(3) . .
Fe1 N2 C35 C34 -170.8(4) . .
Fe1 N3 C1A C42 4.9(6) . .
Fe1 N3 C1A C1P -166.4(7) . .
Fe1 N3 C1A C0AA 179.5(5) . .
Fe1 N3 C1O C1Q 165.1(7) . .
Fe1 N3 C3AA C2AA 178.8(7) . .
Fe1 N4 C51 C50 4.4(4) 2_764 2_764
Fe1 N4 C51 C60 -177.0(3) 2_764 .
Fe1 N4 C53 C48 76.9(5) 2_764 .
Fe1 N4 C53 C52 -97.8(4) 2_764 .
Fe1 N5 C44 C43 10.0(6) . .
Fe1 N5 C44 C45 -175.5(4) . .
Fe1 N5 C47 C79 176.6(3) . .
O1 C50 C60 Cl1 -6.2(5) . .
O1 C50 C60 C51 176.3(3) . .
N1 C30 C31 N2 28.1(6) . .
N1 C30 C31 C32 -156.3(4) . .
N1 C43 C44 N5 -23.4(8) . .
N1 C43 C44 C45 162.1(5) . .
N2 C31 C32 C33 0.7(7) . .
N3 C1A C42 N1 24.3(6) . .
N3 C1A C1P C1R -2.3(12) . .
N3 C1A C0AA C1AA 1.0(13) . .
N3 C1O C1Q C1R -1.6(16) . .
N4 C51 C60 Cl1 10.7(6) . .
N4 C51 C60 C50 -172.0(4) . .
N5 C44 C45 C46 -2.0(8) . .
N5 C47 C79 C46 -0.7(7) . .
C1A N3 C1O C1Q 2.3(12) . .
C1A N3 C3AA C2AA -3.8(13) . .
C1A C1P C1R C1Q 2.9(13) . .
C1A C0AA C1AA C2AA -2.4(19) . .
C30 N1 C42 C1A 77.0(5) . .
C30 N1 C43 C44 -95.0(6) . .
C30 C31 C32 C33 -174.6(4) . .
C31 N2 C35 C34 -0.6(7) . .
C31 C32 C33 C34 -0.2(7) . .
C32 C33 C34 C35 -0.7(7) . .
C33 C34 C35 N2 1.1(7) . .
C35 N2 C31 C30 175.3(4) . .
C35 N2 C31 C32 -0.3(6) . .
C42 N1 C30 C31 -141.5(4) . .
C42 N1 C43 C44 141.7(5) . .
C42 C1A C1P C1R -174.0(7) . .
C42 C1A C0AA C1AA 174.0(9) . .
C43 N1 C30 C31 93.0(4) . .
C43 N1 C42 C1A -157.9(5) . .
C43 C44 C45 C46 172.2(5) . .
C44 N5 C47 C79 0.8(6) . .
C44 C45 C46 C79 2.0(8) . .
C45 C46 C79 C47 -0.7(7) . .
C47 N5 C44 C43 -174.0(5) . .
C47 N5 C44 C45 0.6(7) . .
C48 C49 C81 C80 0.9(9) . .
C49 C48 C53 N4 -176.0(5) . .
C49 C48 C53 C52 -1.4(7) . .
C50 C51 C60 Cl1 -170.8(3) 2_764 .
C50 C51 C60 C50 6.5(6) 2_764 .
C51 N4 C53 C48 -111.4(5) . .
C51 N4 C53 C52 74.0(5) . .
C51 C50 C60 Cl1 170.8(3) 2_764 .
C51 C50 C60 C51 -6.7(6) 2_764 .
C52 C80 C81 C49 -0.6(9) . .
C53 N4 C51 C50 -167.8(3) . 2_764
C53 N4 C51 C60 10.8(6) . .
C53 C48 C49 C81 0.1(9) . .
C53 C52 C80 C81 -0.6(7) . .
C80 C52 C53 N4 176.4(4) . .
C80 C52 C53 C48 1.7(6) . .
C1O N3 C1A C42 171.1(6) . .
C1O N3 C1A C1P -0.2(10) . .
C1O N3 C1A C0AA -14.3(8) . .
C1O N3 C3AA C2AA 30.7(12) . .
C1O C1Q C1R C1P -1.5(15) . .
C1P C1A C42 N1 -162.3(5) . .
C1P C1A C0AA C1AA -158(2) . .
C0AA C1A C42 N1 -148.1(9) . .
C0AA C1A C1P C1R 25.9(12) . .
C0AA C1AA C2AA C3AA 0.6(18) . .
C1AA C2AA C3AA N3 1.9(15) . .
C3AA N3 C1A C42 -172.4(7) . .
C3AA N3 C1A C1P 16.3(12) . .
C3AA N3 C1A C0AA 2.3(10) . .
C3AA N3 C1O C1Q -152(2) . .
O2 C1B C1C C1D -19(2) . .
C1B O2 C1E C1D -4(3) . .
C1B C1C C1D C1E 20(3) . .
C1C C1D C1E O2 -9(2) . .
C1E O2 C1B C1C 15(3) . .

loop_
_smtbx_masks_void_nr
_smtbx_masks_void_average_x
_smtbx_masks_void_average_y
_smtbx_masks_void_average_z
_smtbx_masks_void_volume
_smtbx_masks_void_count_electrons
1 0.350 0.929 0.295 254.2 99.1
2 0.650 0.071 0.705 254.2 99.3
